data_7246381
loop_
_publ_author_name
'Barton, Benita'
'Pohl, Pieter L.'
'Hosten, Eric C.'

_publ_section_title
;
 An investigation of the selectivity behaviour of host compound
 (R,R)-(&#x2212;)-2,3-dimethoxy-1,1,4,4-tetraphenylbutane-1,4-diol in
 mixed cresols
;
_journal_issue 12
_journal_name_full CrystEngComm
_journal_page_first 1731
_journal_page_last 1739
_journal_paper_doi 10.1039/D3CE00101F
_journal_volume 25
_journal_year 2023
_chemical_absolute_configuration syn
_chemical_formula_moiety '2(C30 H30 O4), C7 H8 O'
_chemical_formula_sum 'C67 H68 O9'
_chemical_formula_weight 1017.21
_chemical_melting_point 364.55
_chemical_name_common
;
2DMT/o-cresol
;
_chemical_name_systematic
;
(R,R)-(-)-2,3-dimethoxy-1,1,4,4-tetraphenylbutane-1,4-diol
;
_space_group_crystal_system monoclinic
_space_group_IT_number 5
_space_group_name_Hall 'C 2y'
_space_group_name_H-M_alt 'C 1 2 1'
_atom_sites_solution_hydrogens geom
_atom_sites_solution_primary dual
_atom_sites_solution_secondary difmap
_audit_creation_method SHELXL-2018/3
_audit_update_record
;
2023-02-01 deposited with the CCDC.	2023-02-28 downloaded from the CCDC.
;
_cell_angle_alpha 90
_cell_angle_beta 109.802(2)
_cell_angle_gamma 90
_cell_formula_units_Z 2
_cell_length_a 17.3665(8)
_cell_length_b 11.9235(6)
_cell_length_c 14.1752(7)
_cell_measurement_reflns_used 9890
_cell_measurement_temperature 200(2)
_cell_measurement_theta_max 28.35
_cell_measurement_theta_min 2.35
_cell_volume 2761.7(2)
_computing_cell_refinement 'APEX2 v2011.4-1 (Bruker AXS)'
_computing_data_collection 'Bruker Instrument Service v2011.4.0.0'
_computing_data_reduction 'SAINT V7.68A (Bruker AXS, 2009)'
_computing_molecular_graphics 'Ortep-3 for Windows (Farrugia, 2012)'
_computing_publication_material 'PLATON (Spek, 2009) and MERCURY (Macrae, 2008)'
_computing_structure_refinement 'SHELXL-2018/3 (Sheldrick, 2015) and ShelXle (H\"ubschle, 2011)'
_computing_structure_solution 'SHELXT-2018/2 (Sheldrick, 2015)'
_diffrn_ambient_temperature 200(2)
_diffrn_detector_area_resol_mean 8.3333
_diffrn_measured_fraction_theta_full 0.995
_diffrn_measured_fraction_theta_max 0.992
_diffrn_measurement_device_type 'Bruker APEX-II CCD'
_diffrn_measurement_method '\f and \w scans'
_diffrn_radiation_monochromator graphite
_diffrn_radiation_source 'sealed tube'
_diffrn_radiation_type MoK\a
_diffrn_radiation_wavelength 0.71073
_diffrn_reflns_av_R_equivalents 0.0184
_diffrn_reflns_av_unetI/netI 0.0128
_diffrn_reflns_Laue_measured_fraction_full 0.995
_diffrn_reflns_Laue_measured_fraction_max 0.992
_diffrn_reflns_limit_h_max 23
_diffrn_reflns_limit_h_min -22
_diffrn_reflns_limit_k_max 15
_diffrn_reflns_limit_k_min -15
_diffrn_reflns_limit_l_max 18
_diffrn_reflns_limit_l_min -18
_diffrn_reflns_number 54587
_diffrn_reflns_point_group_measured_fraction_full 0.993
_diffrn_reflns_point_group_measured_fraction_max 0.989
_diffrn_reflns_theta_full 25.242
_diffrn_reflns_theta_max 28.354
_diffrn_reflns_theta_min 2.114
_exptl_absorpt_coefficient_mu 0.080
_exptl_absorpt_correction_T_max 1.0000
_exptl_absorpt_correction_T_min 0.9623
_exptl_absorpt_correction_type numerical
_exptl_absorpt_process_details 'SADABS-2008/1 (Bruker AXS)'
_exptl_crystal_colour colourless
_exptl_crystal_density_diffrn 1.223
_exptl_crystal_density_method 'not measured'
_exptl_crystal_description block
_exptl_crystal_F_000 1084
_exptl_crystal_recrystallization_method 'Re-crystallisation from solvent: o-cresol'
_exptl_crystal_size_max 0.629
_exptl_crystal_size_mid 0.333
_exptl_crystal_size_min 0.148
_refine_diff_density_max 0.215
_refine_diff_density_min -0.135
_refine_diff_density_rms 0.030
_refine_ls_abs_structure_details
;
 Flack x determined using 2801 quotients [(I+)-(I-)]/[(I+)+(I-)]
 (Parsons, Flack and Wagner, Acta Cryst. B69 (2013) 249-259).
;
_refine_ls_abs_structure_Flack 0.01(12)
_refine_ls_extinction_method none
_refine_ls_goodness_of_fit_ref 1.019
_refine_ls_hydrogen_treatment constr
_refine_ls_matrix_type full
_refine_ls_number_parameters 372
_refine_ls_number_reflns 6816
_refine_ls_number_restraints 42
_refine_ls_restrained_S_all 1.018
_refine_ls_R_factor_all 0.0368
_refine_ls_R_factor_gt 0.0326
_refine_ls_shift/su_max 0.000
_refine_ls_shift/su_mean 0.000
_refine_ls_structure_factor_coef Fsqd
_refine_ls_weighting_details 'w=1/[\s^2^(Fo^2^)+(0.0533P)^2^+0.5192P] where P=(Fo^2^+2Fc^2^)/3'
_refine_ls_weighting_scheme calc
_refine_ls_wR_factor_gt 0.0861
_refine_ls_wR_factor_ref 0.0891
_reflns_Friedel_coverage 0.904
_reflns_Friedel_fraction_full 0.991
_reflns_Friedel_fraction_max 0.986
_reflns_number_gt 6283
_reflns_number_total 6816
_reflns_threshold_expression 'I > 2\s(I)'
_cod_data_source_file d3ce00101f2.cif
_cod_data_source_block ha088
_cod_depositor_comments 'Adding full bibliography for 7246381--7246383.cif.'
_cod_original_sg_symbol_H-M 'C 2'
_cod_database_code 7246381
_shelx_shelxl_version_number 2018/3
_shelx_space_group_comment
;
The symmetry employed for this shelxl refinement is uniquely defined
by the following loop, which should always be used as a source of
symmetry information in preference to the above space-group names.
They are only intended as comments.
;
_shelx_estimated_absorpt_t_min 0.951
_shelx_estimated_absorpt_t_max 0.988

loop_
_space_group_symop_operation_xyz
'x, y, z'
'-x, y, -z'
'x+1/2, y+1/2, z'
'-x+1/2, y+1/2, -z'

loop_
_atom_site_label
_atom_site_type_symbol
_atom_site_fract_x
_atom_site_fract_y
_atom_site_fract_z
_atom_site_U_iso_or_equiv
_atom_site_adp_type
_atom_site_occupancy
_atom_site_site_symmetry_order
_atom_site_calc_flag
_atom_site_refinement_flags_posn
_atom_site_refinement_flags_adp
_atom_site_refinement_flags_occupancy
_atom_site_disorder_assembly
_atom_site_disorder_group
O1 O 0.65566(7) 0.66493(9) 0.42556(9) 0.0324(2) Uani 1 1 d . . . . .
H1 H 0.640254 0.683203 0.364760 0.049 Uiso 1 1 calc R U . . .
O2 O 0.80832(7) 0.61553(11) 0.42012(8) 0.0352(3) Uani 1 1 d . . . . .
O3 O 0.64682(7) 0.62625(10) 0.23627(9) 0.0323(3) Uani 1 1 d . . . . .
O4 O 0.80407(7) 0.67611(9) 0.23998(9) 0.0329(3) Uani 1 1 d . . . . .
H4 H 0.817573 0.685538 0.302212 0.049 Uiso 1 1 calc R U . . .
C1 C 0.68101(9) 0.55071(12) 0.43585(11) 0.0253(3) Uani 1 1 d . . . . .
C2 C 0.74518(9) 0.53389(12) 0.38222(11) 0.0251(3) Uani 1 1 d . . . . .
H2 H 0.770158 0.457899 0.400437 0.030 Uiso 1 1 calc R U . . .
C3 C 0.70840(9) 0.54105(12) 0.26590(11) 0.0247(3) Uani 1 1 d . . . . .
H3 H 0.681934 0.467467 0.240240 0.030 Uiso 1 1 calc R U . . .
C4 C 0.77352(9) 0.56533(13) 0.21501(11) 0.0261(3) Uani 1 1 d . . . . .
C5 C 0.88414(11) 0.5734(2) 0.48951(15) 0.0517(5) Uani 1 1 d . . . . .
H5A H 0.904261 0.512129 0.458008 0.077 Uiso 1 1 calc R U . . .
H5B H 0.874978 0.545467 0.549873 0.077 Uiso 1 1 calc R U . . .
H5C H 0.924744 0.633834 0.507838 0.077 Uiso 1 1 calc R U . . .
C6 C 0.57036(10) 0.59295(19) 0.16325(14) 0.0440(5) Uani 1 1 d . . . . .
H6A H 0.579430 0.569346 0.101624 0.066 Uiso 1 1 calc R U . . .
H6B H 0.532214 0.656367 0.148552 0.066 Uiso 1 1 calc R U . . .
H6C H 0.547228 0.530409 0.189724 0.066 Uiso 1 1 calc R U . . .
C11 C 0.72172(9) 0.52898(13) 0.54817(12) 0.0264(3) Uani 1 1 d . . . . .
C12 C 0.74073(11) 0.61808(15) 0.61544(13) 0.0374(4) Uani 1 1 d . . . . .
H12 H 0.727173 0.692506 0.591718 0.045 Uiso 1 1 calc R U . . .
C13 C 0.77943(14) 0.59868(18) 0.71707(15) 0.0485(5) Uani 1 1 d . . . . .
H13 H 0.792646 0.660148 0.762372 0.058 Uiso 1 1 calc R U . . .
C14 C 0.79888(12) 0.49135(17) 0.75298(14) 0.0408(4) Uani 1 1 d . . . . .
H14 H 0.825266 0.478758 0.822708 0.049 Uiso 1 1 calc R U . . .
C15 C 0.77979(10) 0.40207(15) 0.68702(13) 0.0362(4) Uani 1 1 d . . . . .
H15 H 0.793133 0.327850 0.711461 0.043 Uiso 1 1 calc R U . . .
C16 C 0.74134(10) 0.42031(14) 0.58553(13) 0.0329(3) Uani 1 1 d . . . . .
H16 H 0.728133 0.358354 0.540753 0.039 Uiso 1 1 calc R U . . .
C21 C 0.60665(9) 0.47367(14) 0.39293(12) 0.0290(3) Uani 1 1 d . . . . .
C22 C 0.61193(11) 0.36684(15) 0.35528(14) 0.0371(4) Uani 1 1 d . . . . .
H22 H 0.663677 0.338361 0.357781 0.045 Uiso 1 1 calc R U . . .
C23 C 0.54217(14) 0.30181(17) 0.31417(17) 0.0508(5) Uani 1 1 d . . . . .
H23 H 0.546138 0.230134 0.286911 0.061 Uiso 1 1 calc R U . . .
C24 C 0.46695(13) 0.3413(2) 0.31290(18) 0.0576(6) Uani 1 1 d . . . . .
H24 H 0.419091 0.297393 0.283879 0.069 Uiso 1 1 calc R U . . .
C25 C 0.46171(12) 0.4447(2) 0.35396(17) 0.0538(6) Uani 1 1 d . . . . .
H25 H 0.410377 0.470499 0.355435 0.065 Uiso 1 1 calc R U . . .
C26 C 0.53073(10) 0.51135(17) 0.39312(14) 0.0380(4) Uani 1 1 d . . . . .
H26 H 0.526210 0.582960 0.420171 0.046 Uiso 1 1 calc R U . . .
C31 C 0.84414(9) 0.48053(14) 0.24710(11) 0.0283(3) Uani 1 1 d . . . . .
C32 C 0.92112(10) 0.51611(17) 0.24847(14) 0.0388(4) Uani 1 1 d . . . . .
H32 H 0.928238 0.590468 0.228789 0.047 Uiso 1 1 calc R U . . .
C33 C 0.98748(12) 0.4429(2) 0.27861(17) 0.0536(6) Uani 1 1 d . . . . .
H33 H 1.039470 0.467442 0.278423 0.064 Uiso 1 1 calc R U . . .
C34 C 0.97857(13) 0.3357(2) 0.30857(18) 0.0568(6) Uani 1 1 d . . . . .
H34 H 1.024587 0.287162 0.331231 0.068 Uiso 1 1 calc R U . . .
C35 C 0.90245(13) 0.29850(18) 0.30568(16) 0.0480(5) Uani 1 1 d . . . . .
H35 H 0.895867 0.223953 0.325348 0.058 Uiso 1 1 calc R U . . .
C36 C 0.83551(11) 0.37030(14) 0.27395(13) 0.0345(4) Uani 1 1 d . . . . .
H36 H 0.783082 0.343662 0.270562 0.041 Uiso 1 1 calc R U . . .
C41 C 0.73207(9) 0.56463(15) 0.10084(12) 0.0303(3) Uani 1 1 d . . . . .
C42 C 0.70804(12) 0.66501(17) 0.04973(14) 0.0419(4) Uani 1 1 d . . . . .
H42 H 0.718708 0.733861 0.085564 0.050 Uiso 1 1 calc R U . . .
C43 C 0.66843(14) 0.6655(2) -0.05365(16) 0.0534(5) Uani 1 1 d . . . . .
H43 H 0.651963 0.734654 -0.087897 0.064 Uiso 1 1 calc R U . . .
C44 C 0.65303(13) 0.5665(2) -0.10641(14) 0.0530(5) Uani 1 1 d . . . . .
H44 H 0.626237 0.567060 -0.177006 0.064 Uiso 1 1 calc R U . . .
C45 C 0.67661(13) 0.4664(2) -0.05646(15) 0.0511(5) Uani 1 1 d . . . . .
H45 H 0.665840 0.397830 -0.092772 0.061 Uiso 1 1 calc R U . . .
C46 C 0.71604(11) 0.46508(18) 0.04663(14) 0.0410(4) Uani 1 1 d . . . . .
H46 H 0.732184 0.395631 0.080390 0.049 Uiso 1 1 calc R U . . .
O5 O 0.3891(3) -0.0282(5) 0.0092(3) 0.0819(12) Uani 0.5 1 d . . P A -1
H5 H 0.344546 0.000805 0.007214 0.123 Uiso 0.5 1 calc R U P A -1
C51 C 0.4416(2) 0.0522(3) 0.0069(3) 0.0564(17) Uani 0.5 1 d G . P A -1
C52 C 0.5159(3) 0.0222(3) -0.0029(6) 0.0556(16) Uani 0.5 1 d G . P A -1
C53 C 0.5716(3) 0.1047(4) -0.0056(5) 0.064(2) Uani 0.5 1 d G . P A -1
H53 H 0.622375 0.084258 -0.012395 0.077 Uiso 0.5 1 calc R U P A -1
C54 C 0.5531(3) 0.2171(4) 0.0015(7) 0.086(3) Uani 0.5 1 d G . P A -1
H54 H 0.591262 0.273509 -0.000354 0.103 Uiso 0.5 1 calc R U P A -1
C55 C 0.4789(3) 0.2471(3) 0.0114(8) 0.095(3) Uani 0.5 1 d G . P A -1
H55 H 0.466261 0.323905 0.016267 0.114 Uiso 0.5 1 calc R U P A -1
C56 C 0.4231(2) 0.1646(4) 0.0141(5) 0.083(3) Uani 0.5 1 d G . P A -1
H56 H 0.372374 0.185050 0.020846 0.099 Uiso 0.5 1 calc R U P A -1
C57 C 0.5334(5) -0.0975(6) -0.0095(6) 0.101(3) Uani 0.5 1 d . . P A -1
H57A H 0.576491 -0.106110 -0.039115 0.151 Uiso 0.5 1 calc R U P A -1
H57B H 0.483696 -0.135854 -0.051584 0.151 Uiso 0.5 1 calc R U P A -1
H57C H 0.551618 -0.130464 0.057818 0.151 Uiso 0.5 1 calc R U P A -1

loop_
_atom_site_aniso_label
_atom_site_aniso_U_11
_atom_site_aniso_U_22
_atom_site_aniso_U_33
_atom_site_aniso_U_23
_atom_site_aniso_U_13
_atom_site_aniso_U_12
O1 0.0366(6) 0.0236(5) 0.0396(6) 0.0036(5) 0.0162(5) 0.0067(5)
O2 0.0238(5) 0.0461(7) 0.0337(6) -0.0069(5) 0.0070(4) -0.0116(5)
O3 0.0230(5) 0.0361(6) 0.0348(6) 0.0029(5) 0.0056(4) 0.0052(4)
O4 0.0323(6) 0.0274(6) 0.0389(6) -0.0032(5) 0.0121(5) -0.0097(5)
C1 0.0222(7) 0.0217(7) 0.0332(7) -0.0001(6) 0.0111(6) 0.0006(5)
C2 0.0196(6) 0.0255(7) 0.0299(7) -0.0017(5) 0.0082(5) -0.0015(5)
C3 0.0188(6) 0.0252(7) 0.0292(7) -0.0010(5) 0.0069(5) -0.0019(5)
C4 0.0224(6) 0.0251(7) 0.0308(7) -0.0015(6) 0.0088(5) -0.0048(6)
C5 0.0218(8) 0.0890(16) 0.0387(9) -0.0123(10) 0.0030(7) -0.0050(9)
C6 0.0217(7) 0.0649(13) 0.0402(9) 0.0067(9) 0.0039(7) 0.0021(8)
C11 0.0236(7) 0.0257(7) 0.0330(8) -0.0003(6) 0.0137(6) 0.0002(5)
C12 0.0470(10) 0.0261(7) 0.0382(9) -0.0026(7) 0.0134(7) 0.0011(7)
C13 0.0626(13) 0.0413(10) 0.0379(9) -0.0102(8) 0.0124(9) 0.0017(9)
C14 0.0425(9) 0.0469(11) 0.0318(8) 0.0008(7) 0.0111(7) 0.0030(8)
C15 0.0356(9) 0.0325(8) 0.0396(9) 0.0066(7) 0.0116(7) 0.0028(7)
C16 0.0341(8) 0.0270(8) 0.0366(8) -0.0012(7) 0.0107(7) 0.0006(6)
C21 0.0226(7) 0.0326(7) 0.0315(7) 0.0064(6) 0.0088(6) -0.0031(6)
C22 0.0333(9) 0.0308(8) 0.0449(10) 0.0040(7) 0.0103(7) -0.0065(7)
C23 0.0520(11) 0.0388(10) 0.0542(12) 0.0027(8) 0.0083(9) -0.0201(9)
C24 0.0376(11) 0.0687(15) 0.0571(13) 0.0123(11) 0.0039(9) -0.0278(10)
C25 0.0257(8) 0.0804(17) 0.0539(12) 0.0177(11) 0.0116(8) -0.0101(9)
C26 0.0254(8) 0.0503(10) 0.0398(9) 0.0096(8) 0.0130(7) 0.0006(7)
C31 0.0224(7) 0.0348(8) 0.0270(7) -0.0062(6) 0.0075(5) -0.0005(6)
C32 0.0247(8) 0.0496(10) 0.0433(10) -0.0084(8) 0.0129(7) -0.0030(7)
C33 0.0251(8) 0.0761(16) 0.0582(12) -0.0160(11) 0.0122(8) 0.0047(9)
C34 0.0390(10) 0.0666(15) 0.0587(13) -0.0095(11) 0.0086(9) 0.0244(10)
C35 0.0523(11) 0.0405(10) 0.0488(11) -0.0020(8) 0.0139(9) 0.0171(9)
C36 0.0337(8) 0.0325(8) 0.0378(9) -0.0046(7) 0.0127(7) 0.0028(7)
C41 0.0239(7) 0.0375(8) 0.0307(7) 0.0018(7) 0.0109(6) -0.0026(6)
C42 0.0450(10) 0.0406(10) 0.0389(9) 0.0068(8) 0.0124(8) -0.0043(8)
C43 0.0534(12) 0.0610(13) 0.0417(10) 0.0188(10) 0.0106(9) -0.0010(10)
C44 0.0453(11) 0.0792(15) 0.0307(9) 0.0058(10) 0.0080(8) -0.0044(11)
C45 0.0475(11) 0.0647(13) 0.0357(10) -0.0112(9) 0.0071(8) -0.0066(10)
C46 0.0399(9) 0.0432(9) 0.0351(9) -0.0035(8) 0.0064(7) -0.0019(8)
O5 0.079(3) 0.114(3) 0.055(2) -0.009(2) 0.0265(18) -0.033(3)
C51 0.043(3) 0.097(5) 0.032(2) -0.004(4) 0.016(3) 0.004(3)
C52 0.045(6) 0.085(3) 0.041(2) 0.003(3) 0.020(4) 0.009(2)
C53 0.048(3) 0.091(6) 0.058(3) 0.014(5) 0.025(3) 0.009(4)
C54 0.077(6) 0.088(5) 0.093(6) 0.013(5) 0.030(5) -0.031(5)
C55 0.088(8) 0.089(4) 0.113(7) 0.003(5) 0.042(6) -0.003(4)
C56 0.097(6) 0.078(5) 0.083(5) -0.006(5) 0.043(4) -0.014(5)
C57 0.131(8) 0.093(5) 0.074(4) -0.001(4) 0.028(5) 0.030(5)

loop_
_atom_type_symbol
_atom_type_description
_atom_type_scat_dispersion_real
_atom_type_scat_dispersion_imag
_atom_type_scat_source
C C 0.0033 0.0016 'International Tables Vol C Tables 4.2.6.8 and 6.1.1.4'
H H 0.0000 0.0000 'International Tables Vol C Tables 4.2.6.8 and 6.1.1.4'
O O 0.0106 0.0060 'International Tables Vol C Tables 4.2.6.8 and 6.1.1.4'

loop_
_geom_angle_atom_site_label_1
_geom_angle_atom_site_label_2
_geom_angle_atom_site_label_3
_geom_angle
_geom_angle_site_symmetry_1
_geom_angle_site_symmetry_3
_geom_angle_publ_flag
C1 O1 H1 109.5 . . ?
C2 O2 C5 115.25(15) . . ?
C3 O3 C6 115.59(14) . . ?
C4 O4 H4 109.5 . . ?
O1 C1 C11 106.65(12) . . ?
O1 C1 C21 110.06(12) . . ?
C11 C1 C21 109.99(12) . . ?
O1 C1 C2 108.67(12) . . ?
C11 C1 C2 109.32(12) . . ?
C21 C1 C2 111.99(12) . . ?
O2 C2 C3 110.39(11) . . ?
O2 C2 C1 108.26(12) . . ?
C3 C2 C1 113.88(12) . . ?
O2 C2 H2 108.0 . . ?
C3 C2 H2 108.0 . . ?
C1 C2 H2 108.0 . . ?
O3 C3 C2 110.34(11) . . ?
O3 C3 C4 108.61(12) . . ?
C2 C3 C4 113.48(12) . . ?
O3 C3 H3 108.1 . . ?
C2 C3 H3 108.1 . . ?
C4 C3 H3 108.1 . . ?
O4 C4 C41 105.66(12) . . ?
O4 C4 C31 110.16(12) . . ?
C41 C4 C31 110.59(12) . . ?
O4 C4 C3 108.95(12) . . ?
C41 C4 C3 109.41(12) . . ?
C31 C4 C3 111.86(12) . . ?
O2 C5 H5A 109.5 . . ?
O2 C5 H5B 109.5 . . ?
H5A C5 H5B 109.5 . . ?
O2 C5 H5C 109.5 . . ?
H5A C5 H5C 109.5 . . ?
H5B C5 H5C 109.5 . . ?
O3 C6 H6A 109.5 . . ?
O3 C6 H6B 109.5 . . ?
H6A C6 H6B 109.5 . . ?
O3 C6 H6C 109.5 . . ?
H6A C6 H6C 109.5 . . ?
H6B C6 H6C 109.5 . . ?
C12 C11 C16 118.53(15) . . ?
C12 C11 C1 120.21(14) . . ?
C16 C11 C1 121.26(14) . . ?
C13 C12 C11 120.25(16) . . ?
C13 C12 H12 119.9 . . ?
C11 C12 H12 119.9 . . ?
C14 C13 C12 120.73(17) . . ?
C14 C13 H13 119.6 . . ?
C12 C13 H13 119.6 . . ?
C13 C14 C15 119.58(17) . . ?
C13 C14 H14 120.2 . . ?
C15 C14 H14 120.2 . . ?
C14 C15 C16 120.25(16) . . ?
C14 C15 H15 119.9 . . ?
C16 C15 H15 119.9 . . ?
C15 C16 C11 120.65(15) . . ?
C15 C16 H16 119.7 . . ?
C11 C16 H16 119.7 . . ?
C26 C21 C22 118.66(16) . . ?
C26 C21 C1 118.45(16) . . ?
C22 C21 C1 122.88(14) . . ?
C23 C22 C21 120.57(18) . . ?
C23 C22 H22 119.7 . . ?
C21 C22 H22 119.7 . . ?
C24 C23 C22 120.1(2) . . ?
C24 C23 H23 120.0 . . ?
C22 C23 H23 120.0 . . ?
C25 C24 C23 119.73(18) . . ?
C25 C24 H24 120.1 . . ?
C23 C24 H24 120.1 . . ?
C24 C25 C26 120.61(19) . . ?
C24 C25 H25 119.7 . . ?
C26 C25 H25 119.7 . . ?
C25 C26 C21 120.26(19) . . ?
C25 C26 H26 119.9 . . ?
C21 C26 H26 119.9 . . ?
C36 C31 C32 118.35(16) . . ?
C36 C31 C4 123.67(14) . . ?
C32 C31 C4 117.98(15) . . ?
C33 C32 C31 120.18(19) . . ?
C33 C32 H32 119.9 . . ?
C31 C32 H32 119.9 . . ?
C34 C33 C32 120.70(19) . . ?
C34 C33 H33 119.6 . . ?
C32 C33 H33 119.6 . . ?
C33 C34 C35 119.78(19) . . ?
C33 C34 H34 120.1 . . ?
C35 C34 H34 120.1 . . ?
C34 C35 C36 119.9(2) . . ?
C34 C35 H35 120.0 . . ?
C36 C35 H35 120.0 . . ?
C35 C36 C31 120.98(17) . . ?
C35 C36 H36 119.5 . . ?
C31 C36 H36 119.5 . . ?
C42 C41 C46 118.64(15) . . ?
C42 C41 C4 119.81(15) . . ?
C46 C41 C4 121.53(15) . . ?
C41 C42 C43 120.49(19) . . ?
C41 C42 H42 119.8 . . ?
C43 C42 H42 119.8 . . ?
C44 C43 C42 120.3(2) . . ?
C44 C43 H43 119.9 . . ?
C42 C43 H43 119.9 . . ?
C43 C44 C45 119.71(18) . . ?
C43 C44 H44 120.1 . . ?
C45 C44 H44 120.1 . . ?
C44 C45 C46 120.4(2) . . ?
C44 C45 H45 119.8 . . ?
C46 C45 H45 119.8 . . ?
C45 C46 C41 120.51(19) . . ?
C45 C46 H46 119.7 . . ?
C41 C46 H46 119.7 . . ?
C51 O5 H5 109.5 . . ?
O5 C51 C52 118.9(3) . . ?
O5 C51 C56 121.1(3) . . ?
C52 C51 C56 120.0 . . ?
C53 C52 C51 120.0 . . ?
C53 C52 C57 121.6(4) . . ?
C51 C52 C57 118.4(4) . . ?
C52 C53 C54 120.0 . . ?
C52 C53 H53 120.0 . . ?
C54 C53 H53 120.0 . . ?
C55 C54 C53 120.0 . . ?
C55 C54 H54 120.0 . . ?
C53 C54 H54 120.0 . . ?
C54 C55 C56 120.0 . . ?
C54 C55 H55 120.0 . . ?
C56 C55 H55 120.0 . . ?
C55 C56 C51 120.0 . . ?
C55 C56 H56 120.0 . . ?
C51 C56 H56 120.0 . . ?
C52 C57 H57A 109.5 . . ?
C52 C57 H57B 109.5 . . ?
H57A C57 H57B 109.5 . . ?
C52 C57 H57C 109.5 . . ?
H57A C57 H57C 109.5 . . ?
H57B C57 H57C 109.5 . . ?

loop_
_geom_bond_atom_site_label_1
_geom_bond_atom_site_label_2
_geom_bond_distance
_geom_bond_site_symmetry_2
_geom_bond_publ_flag
O1 C1 1.4234(18) . ?
O1 H1 0.8400 . ?
O2 C2 1.4282(17) . ?
O2 C5 1.441(2) . ?
O3 C3 1.4311(18) . ?
O3 C6 1.436(2) . ?
O4 C4 1.4228(18) . ?
O4 H4 0.8400 . ?
C1 C11 1.529(2) . ?
C1 C21 1.533(2) . ?
C1 C2 1.560(2) . ?
C2 C3 1.556(2) . ?
C2 H2 1.0000 . ?
C3 C4 1.561(2) . ?
C3 H3 1.0000 . ?
C4 C41 1.532(2) . ?
C4 C31 1.535(2) . ?
C5 H5A 0.9800 . ?
C5 H5B 0.9800 . ?
C5 H5C 0.9800 . ?
C6 H6A 0.9800 . ?
C6 H6B 0.9800 . ?
C6 H6C 0.9800 . ?
C11 C12 1.390(2) . ?
C11 C16 1.398(2) . ?
C12 C13 1.387(3) . ?
C12 H12 0.9500 . ?
C13 C14 1.376(3) . ?
C13 H13 0.9500 . ?
C14 C15 1.381(3) . ?
C14 H14 0.9500 . ?
C15 C16 1.383(2) . ?
C15 H15 0.9500 . ?
C16 H16 0.9500 . ?
C21 C26 1.394(2) . ?
C21 C22 1.396(2) . ?
C22 C23 1.389(2) . ?
C22 H22 0.9500 . ?
C23 C24 1.383(4) . ?
C23 H23 0.9500 . ?
C24 C25 1.379(4) . ?
C24 H24 0.9500 . ?
C25 C26 1.388(3) . ?
C25 H25 0.9500 . ?
C26 H26 0.9500 . ?
C31 C36 1.391(2) . ?
C31 C32 1.396(2) . ?
C32 C33 1.392(3) . ?
C32 H32 0.9500 . ?
C33 C34 1.373(4) . ?
C33 H33 0.9500 . ?
C34 C35 1.382(3) . ?
C34 H34 0.9500 . ?
C35 C36 1.390(2) . ?
C35 H35 0.9500 . ?
C36 H36 0.9500 . ?
C41 C42 1.388(3) . ?
C41 C46 1.390(3) . ?
C42 C43 1.392(3) . ?
C42 H42 0.9500 . ?
C43 C44 1.375(4) . ?
C43 H43 0.9500 . ?
C44 C45 1.377(4) . ?
C44 H44 0.9500 . ?
C45 C46 1.388(3) . ?
C45 H45 0.9500 . ?
C46 H46 0.9500 . ?
O5 C51 1.330(5) . ?
O5 H5 0.8400 . ?
C51 C52 1.3900 . ?
C51 C56 1.3900 . ?
C52 C53 1.3900 . ?
C52 C57 1.469(8) . ?
C53 C54 1.3900 . ?
C53 H53 0.9500 . ?
C54 C55 1.3900 . ?
C54 H54 0.9500 . ?
C55 C56 1.3900 . ?
C55 H55 0.9500 . ?
C56 H56 0.9500 . ?
C57 H57A 0.9800 . ?
C57 H57B 0.9800 . ?
C57 H57C 0.9800 . ?

loop_
_geom_hbond_atom_site_label_D
_geom_hbond_atom_site_label_H
_geom_hbond_atom_site_label_A
_geom_hbond_distance_DH
_geom_hbond_distance_HA
_geom_hbond_distance_DA
_geom_hbond_angle_DHA
_geom_hbond_site_symmetry_A
_geom_hbond_publ_flag
O1 H1 O3 0.84 1.98 2.6752(17) 139 . yes
O4 H4 O2 0.84 1.92 2.6306(17) 141 . yes
C12 H12 O1 0.95 2.28 2.654(2) 102 . yes
C14 H14 O5 0.95 2.50 3.442(4) 172 3_556 yes
C24 H24 O4 0.95 2.37 3.312(2) 170 3_445 yes
C26 H26 O1 0.95 2.43 2.756(2) 100 . yes
C32 H32 O4 0.95 2.44 2.760(2) 100 . yes
C42 H42 O4 0.95 2.29 2.650(2) 101 . yes

loop_
_geom_torsion_atom_site_label_1
_geom_torsion_atom_site_label_2
_geom_torsion_atom_site_label_3
_geom_torsion_atom_site_label_4
_geom_torsion
_geom_torsion_site_symmetry_1
_geom_torsion_site_symmetry_2
_geom_torsion_site_symmetry_3
_geom_torsion_site_symmetry_4
_geom_torsion_publ_flag
C5 O2 C2 C3 -130.10(14) . . . . ?
C5 O2 C2 C1 104.63(15) . . . . ?
O1 C1 C2 O2 52.92(15) . . . . ?
C11 C1 C2 O2 -63.13(15) . . . . ?
C21 C1 C2 O2 174.71(12) . . . . ?
O1 C1 C2 C3 -70.27(15) . . . . ?
C11 C1 C2 C3 173.68(12) . . . . ?
C21 C1 C2 C3 51.52(16) . . . . ?
C6 O3 C3 C2 -130.23(14) . . . . ?
C6 O3 C3 C4 104.80(15) . . . . ?
O2 C2 C3 O3 -83.97(15) . . . . ?
C1 C2 C3 O3 38.05(15) . . . . ?
O2 C2 C3 C4 38.18(16) . . . . ?
C1 C2 C3 C4 160.20(12) . . . . ?
O3 C3 C4 O4 55.23(15) . . . . ?
C2 C3 C4 O4 -67.87(15) . . . . ?
O3 C3 C4 C41 -59.83(16) . . . . ?
C2 C3 C4 C41 177.06(12) . . . . ?
O3 C3 C4 C31 177.27(12) . . . . ?
C2 C3 C4 C31 54.16(16) . . . . ?
O1 C1 C11 C12 -11.45(19) . . . . ?
C21 C1 C11 C12 -130.78(15) . . . . ?
C2 C1 C11 C12 105.87(16) . . . . ?
O1 C1 C11 C16 169.16(14) . . . . ?
C21 C1 C11 C16 49.83(19) . . . . ?
C2 C1 C11 C16 -73.51(17) . . . . ?
C16 C11 C12 C13 0.9(3) . . . . ?
C1 C11 C12 C13 -178.46(17) . . . . ?
C11 C12 C13 C14 -0.6(3) . . . . ?
C12 C13 C14 C15 0.1(3) . . . . ?
C13 C14 C15 C16 0.0(3) . . . . ?
C14 C15 C16 C11 0.4(3) . . . . ?
C12 C11 C16 C15 -0.8(2) . . . . ?
C1 C11 C16 C15 178.55(14) . . . . ?
O1 C1 C21 C26 -27.7(2) . . . . ?
C11 C1 C21 C26 89.56(17) . . . . ?
C2 C1 C21 C26 -148.66(14) . . . . ?
O1 C1 C21 C22 153.45(15) . . . . ?
C11 C1 C21 C22 -89.33(17) . . . . ?
C2 C1 C21 C22 32.4(2) . . . . ?
C26 C21 C22 C23 3.2(3) . . . . ?
C1 C21 C22 C23 -177.87(17) . . . . ?
C21 C22 C23 C24 -1.9(3) . . . . ?
C22 C23 C24 C25 -1.0(3) . . . . ?
C23 C24 C25 C26 2.5(3) . . . . ?
C24 C25 C26 C21 -1.1(3) . . . . ?
C22 C21 C26 C25 -1.8(3) . . . . ?
C1 C21 C26 C25 179.30(16) . . . . ?
O4 C4 C31 C36 151.11(15) . . . . ?
C41 C4 C31 C36 -92.45(17) . . . . ?
C3 C4 C31 C36 29.8(2) . . . . ?
O4 C4 C31 C32 -29.46(19) . . . . ?
C41 C4 C31 C32 86.98(17) . . . . ?
C3 C4 C31 C32 -150.80(14) . . . . ?
C36 C31 C32 C33 -1.6(3) . . . . ?
C4 C31 C32 C33 178.94(16) . . . . ?
C31 C32 C33 C34 -0.9(3) . . . . ?
C32 C33 C34 C35 2.2(3) . . . . ?
C33 C34 C35 C36 -1.0(3) . . . . ?
C34 C35 C36 C31 -1.5(3) . . . . ?
C32 C31 C36 C35 2.8(2) . . . . ?
C4 C31 C36 C35 -177.77(16) . . . . ?
O4 C4 C41 C42 -20.20(19) . . . . ?
C31 C4 C41 C42 -139.39(16) . . . . ?
C3 C4 C41 C42 96.96(17) . . . . ?
O4 C4 C41 C46 161.25(14) . . . . ?
C31 C4 C41 C46 42.06(19) . . . . ?
C3 C4 C41 C46 -81.59(18) . . . . ?
C46 C41 C42 C43 0.2(3) . . . . ?
C4 C41 C42 C43 -178.34(17) . . . . ?
C41 C42 C43 C44 -0.3(3) . . . . ?
C42 C43 C44 C45 0.3(3) . . . . ?
C43 C44 C45 C46 -0.2(3) . . . . ?
C44 C45 C46 C41 0.1(3) . . . . ?
C42 C41 C46 C45 -0.2(3) . . . . ?
C4 C41 C46 C45 178.41(17) . . . . ?
O5 C51 C52 C53 179.9(4) . . . . ?
C56 C51 C52 C53 0.0 . . . . ?
O5 C51 C52 C57 -0.6(6) . . . . ?
C56 C51 C52 C57 179.5(8) . . . . ?
C51 C52 C53 C54 0.0 . . . . ?
C57 C52 C53 C54 -179.5(8) . . . . ?
C52 C53 C54 C55 0.0 . . . . ?
C53 C54 C55 C56 0.0 . . . . ?
C54 C55 C56 C51 0.0 . . . . ?
O5 C51 C56 C55 -179.9(5) . . . . ?
C52 C51 C56 C55 0.0 . . . . ?
